data_7112489
loop_
_publ_author_name
'Jonathan P. Moerdyk'
'Christopher W. Bielawski'

_publ_section_title
;
 Reductive generation of stable, five-membered N,N'-diamidocarbenes
;
_journal_name_full Chem.Commun.
_journal_page_first 4551
_journal_paper_doi 10.1039/C4CC00846D
_journal_volume 50
_journal_year 2014
_chemical_formula_moiety '2(C18 H26 N2 O2); C6 H6'
_chemical_formula_sum 'C42 H58 N4 O4'
_chemical_formula_weight 682.92
_chemical_name_common 5DACToluene
_chemical_name_systematic
; 
 ? 
;
_space_group_IT_number 14
_symmetry_cell_setting monoclinic
_symmetry_space_group_name_Hall '-P 2ybc'
_symmetry_space_group_name_H-M 'P 1 21/c 1'
_atom_sites_solution_hydrogens geom
_atom_sites_solution_primary direct
_atom_sites_solution_secondary difmap
_audit_creation_method SHELXL-97
_cell_angle_alpha 90.00
_cell_angle_beta 90.152(2)
_cell_angle_gamma 90.00
_cell_formula_units_Z 4
_cell_length_a 17.9469(10)
_cell_length_b 17.5630(8)
_cell_length_c 12.2414(7)
_cell_measurement_temperature 150(2)
_cell_volume 3858.5(4)
_computing_structure_refinement 'SHELXL-97 (Sheldrick, 1997)'
_computing_structure_solution 'SHELXS-97 (Sheldrick, 1990)'
_diffrn_ambient_temperature 150(2)
_diffrn_measured_fraction_theta_full 0.985
_diffrn_measured_fraction_theta_max 0.985
_diffrn_measurement_device_type 'CCD area detector'
_diffrn_measurement_method 'phi and omega scans'
_diffrn_radiation_monochromator graphite
_diffrn_radiation_source 'fine-focus sealed tube'
_diffrn_radiation_type MoK\a
_diffrn_radiation_wavelength 0.71073
_diffrn_reflns_av_R_equivalents 0.0313
_diffrn_reflns_av_sigmaI/netI 0.0368
_diffrn_reflns_limit_h_max 19
_diffrn_reflns_limit_h_min -21
_diffrn_reflns_limit_k_max 20
_diffrn_reflns_limit_k_min -14
_diffrn_reflns_limit_l_max 14
_diffrn_reflns_limit_l_min -13
_diffrn_reflns_number 18906
_diffrn_reflns_theta_full 25.00
_diffrn_reflns_theta_max 25.00
_diffrn_reflns_theta_min 1.13
_exptl_absorpt_coefficient_mu 0.075
_exptl_absorpt_correction_type none
_exptl_absorpt_process_details none
_exptl_crystal_colour colorless
_exptl_crystal_density_diffrn 1.176
_exptl_crystal_density_method 'not measured'
_exptl_crystal_description block
_exptl_crystal_F_000 1480
_exptl_crystal_size_max 0.31
_exptl_crystal_size_mid 0.26
_exptl_crystal_size_min 0.23
_refine_diff_density_max 0.263
_refine_diff_density_min -0.256
_refine_diff_density_rms 0.037
_refine_ls_extinction_method none
_refine_ls_goodness_of_fit_ref 1.006
_refine_ls_hydrogen_treatment constr
_refine_ls_matrix_type full
_refine_ls_number_parameters 463
_refine_ls_number_reflns 6694
_refine_ls_number_restraints 0
_refine_ls_restrained_S_all 1.006
_refine_ls_R_factor_all 0.0590
_refine_ls_R_factor_gt 0.0422
_refine_ls_shift/su_max 0.001
_refine_ls_shift/su_mean 0.000
_refine_ls_structure_factor_coef Fsqd
_refine_ls_weighting_details 'calc w=1/[\s^2^(Fo^2^)+(0.0480P)^2^+1.5762P] where P=(Fo^2^+2Fc^2^)/3'
_refine_ls_weighting_scheme calc
_refine_ls_wR_factor_gt 0.0986
_refine_ls_wR_factor_ref 0.1113
_reflns_number_gt 5245
_reflns_number_total 6694
_reflns_threshold_expression >2sigma(I)
_cod_data_source_file c4cc00846d2.cif
_cod_data_source_block 5DACToluene_7
_cod_original_sg_symbol_H-M P21/c
_cod_database_code 7112489

loop_
_symmetry_equiv_pos_as_xyz
'x, y, z'
'-x, y+1/2, -z+1/2'
'-x, -y, -z'
'x, -y-1/2, z-1/2'

loop_
_atom_site_label
_atom_site_type_symbol
_atom_site_fract_x
_atom_site_fract_y
_atom_site_fract_z
_atom_site_U_iso_or_equiv
_atom_site_adp_type
_atom_site_occupancy
_atom_site_symmetry_multiplicity
_atom_site_calc_flag
_atom_site_refinement_flags
N1 N 0.16696(7) 1.26336(7) 0.30283(10) 0.0230(3) Uani 1 1 d .
O1 O 0.17968(8) 1.31665(7) 0.13114(10) 0.0427(3) Uani 1 1 d .
C1 C 0.20689(9) 1.20503(8) 0.36660(12) 0.0198(3) Uani 1 1 d .
H1A H 0.2234 1.2271 0.4380 0.024 Uiso 1 1 calc R
N2 N 0.27230(7) 1.18875(7) 0.29850(10) 0.0225(3) Uani 1 1 d .
O2 O 0.30960(8) 1.22221(8) 0.12317(10) 0.0491(4) Uani 1 1 d .
C2 C 0.19770(10) 1.27274(9) 0.20404(13) 0.0274(4) Uani 1 1 d .
O3 O 0.39559(7) 0.78789(7) 0.58257(9) 0.0350(3) Uani 1 1 d .
N3 N 0.35639(7) 0.81327(7) 0.40540(10) 0.0217(3) Uani 1 1 d .
C3 C 0.26689(10) 1.22340(9) 0.20055(13) 0.0293(4) Uani 1 1 d .
O4 O 0.26592(7) 0.69061(7) 0.58160(9) 0.0324(3) Uani 1 1 d .
N4 N 0.24961(7) 0.74112(7) 0.40833(10) 0.0200(3) Uani 1 1 d .
C4 C 0.10971(9) 1.31717(9) 0.34769(14) 0.0285(4) Uani 1 1 d .
C5 C 0.04161(12) 1.31602(15) 0.2734(3) 0.0788(9) Uani 1 1 d .
H5A H 0.0560 1.3322 0.1998 0.118 Uiso 1 1 calc R
H5B H 0.0038 1.3508 0.3021 0.118 Uiso 1 1 calc R
H5C H 0.0213 1.2643 0.2704 0.118 Uiso 1 1 calc R
C6 C 0.08777(17) 1.29673(14) 0.4622(2) 0.0820(10) Uani 1 1 d .
H6A H 0.1325 1.2925 0.5078 0.123 Uiso 1 1 calc R
H6B H 0.0613 1.2479 0.4619 0.123 Uiso 1 1 calc R
H6C H 0.0551 1.3364 0.4918 0.123 Uiso 1 1 calc R
C7 C 0.14410(13) 1.39611(10) 0.34933(18) 0.0479(5) Uani 1 1 d .
H7A H 0.1879 1.3961 0.3974 0.072 Uiso 1 1 calc R
H7B H 0.1075 1.4329 0.3765 0.072 Uiso 1 1 calc R
H7C H 0.1591 1.4103 0.2752 0.072 Uiso 1 1 calc R
C8 C 0.34560(9) 1.16130(9) 0.34472(14) 0.0283(4) Uani 1 1 d .
C9 C 0.39254(10) 1.23168(11) 0.36919(16) 0.0376(4) Uani 1 1 d .
H9A H 0.3697 1.2605 0.4290 0.056 Uiso 1 1 calc R
H9B H 0.3951 1.2638 0.3038 0.056 Uiso 1 1 calc R
H9C H 0.4429 1.2160 0.3905 0.056 Uiso 1 1 calc R
C10 C 0.38467(11) 1.11025(12) 0.26169(18) 0.0456(5) Uani 1 1 d .
H10A H 0.3961 1.1398 0.1959 0.068 Uiso 1 1 calc R
H10B H 0.3520 1.0676 0.2424 0.068 Uiso 1 1 calc R
H10C H 0.4310 1.0906 0.2935 0.068 Uiso 1 1 calc R
C11 C 0.33351(10) 1.11706(10) 0.45013(15) 0.0357(4) Uani 1 1 d .
H11A H 0.3053 1.1485 0.5017 0.054 Uiso 1 1 calc R
H11B H 0.3819 1.1038 0.4823 0.054 Uiso 1 1 calc R
H11C H 0.3056 1.0704 0.4343 0.054 Uiso 1 1 calc R
C12 C 0.15897(9) 1.13350(9) 0.38710(12) 0.0224(3) Uani 1 1 d .
H12A H 0.1888 1.0971 0.4308 0.027 Uiso 1 1 calc R
H12B H 0.1156 1.1486 0.4320 0.027 Uiso 1 1 calc R
C13 C 0.13038(9) 1.09236(8) 0.28698(12) 0.0219(3) Uani 1 1 d .
C14 C 0.17713(10) 1.04867(9) 0.22201(14) 0.0288(4) Uani 1 1 d .
H14A H 0.2292 1.0487 0.2365 0.035 Uiso 1 1 calc R
C15 C 0.14984(11) 1.00512(10) 0.13687(14) 0.0350(4) Uani 1 1 d .
H15A H 0.1831 0.9759 0.0935 0.042 Uiso 1 1 calc R
C16 C 0.07445(11) 1.00397(10) 0.11461(15) 0.0353(4) Uani 1 1 d .
H16A H 0.0554 0.9735 0.0569 0.042 Uiso 1 1 calc R
C17 C 0.02720(11) 1.04758(10) 0.17721(15) 0.0351(4) Uani 1 1 d .
H17A H -0.0247 1.0477 0.1619 0.042 Uiso 1 1 calc R
C18 C 0.05486(9) 1.09137(9) 0.26240(14) 0.0282(4) Uani 1 1 d .
H18A H 0.0215 1.1212 0.3047 0.034 Uiso 1 1 calc R
C19 C 0.28910(8) 0.79692(8) 0.34012(12) 0.0192(3) Uani 1 1 d .
H19A H 0.3036 0.7729 0.2692 0.023 Uiso 1 1 calc R
C20 C 0.28316(9) 0.73270(9) 0.50604(12) 0.0230(4) Uani 1 1 d .
C21 C 0.35220(9) 0.78216(9) 0.50547(12) 0.0236(4) Uani 1 1 d .
C22 C 0.18645(9) 0.69081(9) 0.37203(13) 0.0238(4) Uani 1 1 d .
C23 C 0.12249(10) 0.69803(10) 0.45387(16) 0.0358(4) Uani 1 1 d .
H23A H 0.1384 0.6780 0.5249 0.054 Uiso 1 1 calc R
H23B H 0.0794 0.6689 0.4275 0.054 Uiso 1 1 calc R
H23C H 0.1086 0.7517 0.4615 0.054 Uiso 1 1 calc R
C24 C 0.15911(10) 0.71282(10) 0.25856(14) 0.0328(4) Uani 1 1 d .
H24A H 0.2014 0.7145 0.2082 0.049 Uiso 1 1 calc R
H24B H 0.1354 0.7631 0.2616 0.049 Uiso 1 1 calc R
H24C H 0.1229 0.6751 0.2329 0.049 Uiso 1 1 calc R
C25 C 0.21582(10) 0.60923(9) 0.36873(15) 0.0314(4) Uani 1 1 d .
H25A H 0.2552 0.6053 0.3137 0.047 Uiso 1 1 calc R
H25B H 0.1751 0.5745 0.3498 0.047 Uiso 1 1 calc R
H25C H 0.2360 0.5955 0.4405 0.047 Uiso 1 1 calc R
C26 C 0.42674(9) 0.84872(9) 0.36197(13) 0.0259(4) Uani 1 1 d .
C27 C 0.48743(11) 0.78795(11) 0.36820(18) 0.0437(5) Uani 1 1 d .
H27A H 0.4900 0.7676 0.4427 0.066 Uiso 1 1 calc R
H27B H 0.5355 0.8106 0.3488 0.066 Uiso 1 1 calc R
H27C H 0.4757 0.7467 0.3171 0.066 Uiso 1 1 calc R
C28 C 0.41886(11) 0.87388(12) 0.24327(15) 0.0404(5) Uani 1 1 d .
H28A H 0.3830 0.9159 0.2386 0.061 Uiso 1 1 calc R
H28B H 0.4011 0.8310 0.1990 0.061 Uiso 1 1 calc R
H28C H 0.4674 0.8909 0.2160 0.061 Uiso 1 1 calc R
C29 C 0.44705(10) 0.91730(10) 0.43240(15) 0.0352(4) Uani 1 1 d .
H29A H 0.4069 0.9550 0.4288 0.053 Uiso 1 1 calc R
H29B H 0.4933 0.9401 0.4054 0.053 Uiso 1 1 calc R
H29C H 0.4540 0.9009 0.5083 0.053 Uiso 1 1 calc R
C30 C 0.24312(9) 0.86973(9) 0.31811(12) 0.0227(3) Uani 1 1 d .
H30A H 0.2777 0.9099 0.2927 0.027 Uiso 1 1 calc R
H30B H 0.2081 0.8590 0.2574 0.027 Uiso 1 1 calc R
C31 C 0.19889(9) 0.90120(8) 0.41236(12) 0.0214(3) Uani 1 1 d .
C32 C 0.23266(9) 0.93229(9) 0.50469(13) 0.0243(4) Uani 1 1 d .
H32A H 0.2854 0.9310 0.5113 0.029 Uiso 1 1 calc R
C33 C 0.19078(10) 0.96499(9) 0.58703(14) 0.0295(4) Uani 1 1 d .
H33A H 0.2150 0.9867 0.6488 0.035 Uiso 1 1 calc R
C34 C 0.11388(10) 0.96625(9) 0.57981(14) 0.0313(4) Uani 1 1 d .
H34A H 0.0850 0.9885 0.6364 0.038 Uiso 1 1 calc R
C35 C 0.07952(10) 0.93484(10) 0.48956(15) 0.0328(4) Uani 1 1 d .
H35A H 0.0267 0.9348 0.4844 0.039 Uiso 1 1 calc R
C36 C 0.12147(10) 0.90334(9) 0.40656(14) 0.0285(4) Uani 1 1 d .
H36A H 0.0970 0.8828 0.3443 0.034 Uiso 1 1 calc R
C37 C 0.41057(12) 0.56667(15) 0.2851(2) 0.0605(7) Uani 1 1 d .
H37A H 0.4258 0.6085 0.2414 0.073 Uiso 1 1 calc R
C38 C 0.42108(14) 0.56847(15) 0.3961(2) 0.0655(7) Uani 1 1 d .
H38A H 0.4437 0.6116 0.4293 0.079 Uiso 1 1 calc R
C39 C 0.39886(15) 0.50805(14) 0.4592(2) 0.0639(7) Uani 1 1 d .
H39A H 0.4064 0.5092 0.5360 0.077 Uiso 1 1 calc R
C40 C 0.36583(14) 0.44595(13) 0.4114(2) 0.0602(6) Uani 1 1 d .
H40A H 0.3499 0.4044 0.4552 0.072 Uiso 1 1 calc R
C41 C 0.35576(13) 0.44394(14) 0.3004(2) 0.0593(6) Uani 1 1 d .
H41A H 0.3333 0.4008 0.2671 0.071 Uiso 1 1 calc R
C42 C 0.37818(12) 0.50446(15) 0.2376(2) 0.0563(6) Uani 1 1 d .
H42A H 0.3711 0.5031 0.1607 0.068 Uiso 1 1 calc R

loop_
_atom_site_aniso_label
_atom_site_aniso_U_11
_atom_site_aniso_U_22
_atom_site_aniso_U_33
_atom_site_aniso_U_23
_atom_site_aniso_U_13
_atom_site_aniso_U_12
N1 0.0247(7) 0.0226(7) 0.0218(7) 0.0050(5) 0.0005(6) 0.0048(6)
O1 0.0632(9) 0.0430(7) 0.0219(7) 0.0105(6) -0.0076(6) 0.0099(7)
C1 0.0220(8) 0.0208(8) 0.0166(8) 0.0008(6) 0.0005(6) 0.0037(6)
N2 0.0225(7) 0.0240(7) 0.0210(7) 0.0015(5) 0.0036(6) 0.0030(6)
O2 0.0599(10) 0.0577(9) 0.0297(7) 0.0099(6) 0.0226(7) 0.0126(7)
C2 0.0367(10) 0.0264(9) 0.0191(8) 0.0013(7) -0.0040(7) -0.0003(7)
O3 0.0403(8) 0.0397(7) 0.0249(6) -0.0014(5) -0.0136(6) 0.0013(6)
N3 0.0197(7) 0.0258(7) 0.0196(7) -0.0018(5) -0.0016(5) -0.0010(6)
C3 0.0377(10) 0.0305(9) 0.0197(9) 0.0011(7) 0.0057(8) 0.0015(8)
O4 0.0428(7) 0.0356(7) 0.0188(6) 0.0071(5) 0.0030(5) 0.0000(6)
N4 0.0216(7) 0.0220(7) 0.0163(7) 0.0006(5) 0.0010(5) -0.0007(5)
C4 0.0250(9) 0.0241(8) 0.0365(10) 0.0024(7) 0.0009(8) 0.0070(7)
C5 0.0347(13) 0.0745(17) 0.127(3) -0.0459(17) -0.0318(15) 0.0234(12)
C6 0.109(2) 0.0597(15) 0.0771(18) 0.0303(13) 0.0673(17) 0.0533(15)
C7 0.0558(14) 0.0307(10) 0.0571(13) -0.0115(9) 0.0136(11) -0.0012(9)
C8 0.0214(9) 0.0304(9) 0.0331(10) 0.0026(7) 0.0028(7) 0.0061(7)
C9 0.0295(10) 0.0425(11) 0.0408(11) 0.0068(8) -0.0007(8) -0.0053(8)
C10 0.0317(11) 0.0478(12) 0.0571(13) -0.0091(10) 0.0063(10) 0.0132(9)
C11 0.0283(10) 0.0335(10) 0.0453(11) 0.0142(8) -0.0036(8) 0.0065(8)
C12 0.0250(9) 0.0230(8) 0.0191(8) 0.0014(6) 0.0013(7) 0.0004(7)
C13 0.0271(9) 0.0169(7) 0.0218(8) 0.0056(6) -0.0001(7) -0.0013(7)
C14 0.0282(10) 0.0278(9) 0.0305(9) -0.0020(7) -0.0012(8) 0.0028(7)
C15 0.0465(12) 0.0288(9) 0.0298(10) -0.0059(7) 0.0029(9) 0.0032(8)
C16 0.0517(12) 0.0262(9) 0.0278(9) -0.0017(7) -0.0102(9) -0.0065(8)
C17 0.0318(10) 0.0327(10) 0.0409(11) 0.0035(8) -0.0093(9) -0.0080(8)
C18 0.0271(9) 0.0251(9) 0.0325(9) 0.0007(7) 0.0017(8) -0.0027(7)
C19 0.0203(8) 0.0218(8) 0.0155(7) -0.0006(6) 0.0003(6) -0.0016(6)
C20 0.0288(9) 0.0246(8) 0.0156(8) -0.0020(6) 0.0017(7) 0.0056(7)
C21 0.0280(9) 0.0241(8) 0.0187(8) -0.0029(6) -0.0025(7) 0.0058(7)
C22 0.0207(9) 0.0239(8) 0.0269(9) -0.0004(7) 0.0014(7) -0.0041(7)
C23 0.0263(10) 0.0381(10) 0.0432(11) -0.0043(8) 0.0100(8) -0.0050(8)
C24 0.0297(10) 0.0355(10) 0.0332(10) -0.0009(8) -0.0074(8) -0.0082(8)
C25 0.0349(10) 0.0259(9) 0.0335(10) -0.0031(7) 0.0026(8) -0.0038(7)
C26 0.0208(9) 0.0298(9) 0.0271(9) -0.0066(7) 0.0014(7) -0.0030(7)
C27 0.0292(10) 0.0467(12) 0.0553(13) -0.0107(10) 0.0112(9) 0.0067(9)
C28 0.0331(11) 0.0557(12) 0.0323(10) 0.0003(9) 0.0059(8) -0.0188(9)
C29 0.0306(10) 0.0342(10) 0.0409(11) -0.0118(8) 0.0053(8) -0.0089(8)
C30 0.0261(9) 0.0236(8) 0.0185(8) 0.0015(6) -0.0017(7) 0.0023(7)
C31 0.0255(9) 0.0170(7) 0.0216(8) 0.0035(6) 0.0006(7) 0.0028(6)
C32 0.0254(9) 0.0221(8) 0.0253(9) 0.0001(6) 0.0012(7) 0.0005(7)
C33 0.0381(11) 0.0258(9) 0.0245(9) -0.0031(7) 0.0013(8) 0.0024(8)
C34 0.0368(11) 0.0264(9) 0.0308(10) 0.0003(7) 0.0112(8) 0.0074(8)
C35 0.0240(9) 0.0301(9) 0.0443(11) 0.0008(8) 0.0042(8) 0.0061(7)
C36 0.0270(9) 0.0263(9) 0.0323(9) -0.0024(7) -0.0041(8) 0.0054(7)
C37 0.0338(12) 0.0751(17) 0.0728(17) 0.0279(14) 0.0055(12) 0.0038(12)
C38 0.0524(15) 0.0614(15) 0.0827(19) 0.0080(14) -0.0131(14) -0.0090(12)
C39 0.0735(18) 0.0679(16) 0.0503(14) 0.0061(12) -0.0094(13) 0.0050(14)
C40 0.0669(17) 0.0468(13) 0.0670(16) 0.0112(12) 0.0069(13) 0.0056(12)
C41 0.0509(15) 0.0540(14) 0.0729(17) -0.0126(12) -0.0040(12) 0.0127(11)
C42 0.0356(12) 0.0853(18) 0.0482(13) 0.0044(12) 0.0041(10) 0.0236(12)

loop_
_atom_type_symbol
_atom_type_description
_atom_type_scat_dispersion_real
_atom_type_scat_dispersion_imag
_atom_type_scat_source
C C 0.0033 0.0016 'International Tables Vol C Tables 4.2.6.8 and 6.1.1.4'
H H 0.0000 0.0000 'International Tables Vol C Tables 4.2.6.8 and 6.1.1.4'
N N 0.0061 0.0033 'International Tables Vol C Tables 4.2.6.8 and 6.1.1.4'
O O 0.0106 0.0060 'International Tables Vol C Tables 4.2.6.8 and 6.1.1.4'

loop_
_geom_angle_atom_site_label_1
_geom_angle_atom_site_label_2
_geom_angle_atom_site_label_3
_geom_angle
C2 N1 C1 111.27(13)
C2 N1 C4 122.43(13)
C1 N1 C4 125.21(13)
N2 C1 N1 102.88(11)
N2 C1 C12 112.34(12)
N1 C1 C12 112.44(13)
N2 C1 H1A 109.7
N1 C1 H1A 109.7
C12 C1 H1A 109.7
C3 N2 C1 111.16(13)
C3 N2 C8 122.57(14)
C1 N2 C8 123.10(12)
O1 C2 N1 128.85(16)
O1 C2 C3 123.75(16)
N1 C2 C3 107.12(13)
C21 N3 C19 111.53(13)
C21 N3 C26 122.62(13)
C19 N3 C26 125.13(12)
O2 C3 N2 129.70(17)
O2 C3 C2 123.25(15)
N2 C3 C2 106.88(14)
C20 N4 C19 111.27(12)
C20 N4 C22 122.23(13)
C19 N4 C22 126.01(12)
C6 C4 N1 111.88(14)
C6 C4 C7 108.29(18)
N1 C4 C7 107.54(14)
C6 C4 C5 110.1(2)
N1 C4 C5 108.80(15)
C7 C4 C5 110.25(18)
C4 C5 H5A 109.5
C4 C5 H5B 109.5
H5A C5 H5B 109.5
C4 C5 H5C 109.5
H5A C5 H5C 109.5
H5B C5 H5C 109.5
C4 C6 H6A 109.5
C4 C6 H6B 109.5
H6A C6 H6B 109.5
C4 C6 H6C 109.5
H6A C6 H6C 109.5
H6B C6 H6C 109.5
C4 C7 H7A 109.5
C4 C7 H7B 109.5
H7A C7 H7B 109.5
C4 C7 H7C 109.5
H7A C7 H7C 109.5
H7B C7 H7C 109.5
N2 C8 C11 110.77(14)
N2 C8 C9 107.16(13)
C11 C8 C9 109.10(15)
N2 C8 C10 109.83(14)
C11 C8 C10 109.34(15)
C9 C8 C10 110.62(15)
C8 C9 H9A 109.5
C8 C9 H9B 109.5
H9A C9 H9B 109.5
C8 C9 H9C 109.5
H9A C9 H9C 109.5
H9B C9 H9C 109.5
C8 C10 H10A 109.5
C8 C10 H10B 109.5
H10A C10 H10B 109.5
C8 C10 H10C 109.5
H10A C10 H10C 109.5
H10B C10 H10C 109.5
C8 C11 H11A 109.5
C8 C11 H11B 109.5
H11A C11 H11B 109.5
C8 C11 H11C 109.5
H11A C11 H11C 109.5
H11B C11 H11C 109.5
C13 C12 C1 116.45(13)
C13 C12 H12A 108.2
C1 C12 H12A 108.2
C13 C12 H12B 108.2
C1 C12 H12B 108.2
H12A C12 H12B 107.3
C18 C13 C14 117.40(15)
C18 C13 C12 120.74(15)
C14 C13 C12 121.62(14)
C15 C14 C13 121.62(16)
C15 C14 H14A 119.2
C13 C14 H14A 119.2
C16 C15 C14 120.18(17)
C16 C15 H15A 119.9
C14 C15 H15A 119.9
C17 C16 C15 119.14(16)
C17 C16 H16A 120.4
C15 C16 H16A 120.4
C16 C17 C18 120.48(17)
C16 C17 H17A 119.8
C18 C17 H17A 119.8
C17 C18 C13 121.17(17)
C17 C18 H18A 119.4
C13 C18 H18A 119.4
N4 C19 N3 102.55(11)
N4 C19 C30 113.12(12)
N3 C19 C30 111.69(12)
N4 C19 H19A 109.8
N3 C19 H19A 109.8
C30 C19 H19A 109.8
O4 C20 N4 128.64(15)
O4 C20 C21 123.95(14)
N4 C20 C21 107.29(13)
O3 C21 N3 129.16(16)
O3 C21 C20 124.19(14)
N3 C21 C20 106.59(13)
N4 C22 C24 111.19(13)
N4 C22 C25 107.41(13)
C24 C22 C25 108.94(14)
N4 C22 C23 108.91(13)
C24 C22 C23 109.61(14)
C25 C22 C23 110.76(14)
C22 C23 H23A 109.5
C22 C23 H23B 109.5
H23A C23 H23B 109.5
C22 C23 H23C 109.5
H23A C23 H23C 109.5
H23B C23 H23C 109.5
C22 C24 H24A 109.5
C22 C24 H24B 109.5
H24A C24 H24B 109.5
C22 C24 H24C 109.5
H24A C24 H24C 109.5
H24B C24 H24C 109.5
C22 C25 H25A 109.5
C22 C25 H25B 109.5
H25A C25 H25B 109.5
C22 C25 H25C 109.5
H25A C25 H25C 109.5
H25B C25 H25C 109.5
N3 C26 C29 109.04(13)
N3 C26 C28 112.36(13)
C29 C26 C28 109.35(15)
N3 C26 C27 106.98(14)
C29 C26 C27 110.76(15)
C28 C26 C27 108.33(15)
C26 C27 H27A 109.5
C26 C27 H27B 109.5
H27A C27 H27B 109.5
C26 C27 H27C 109.5
H27A C27 H27C 109.5
H27B C27 H27C 109.5
C26 C28 H28A 109.5
C26 C28 H28B 109.5
H28A C28 H28B 109.5
C26 C28 H28C 109.5
H28A C28 H28C 109.5
H28B C28 H28C 109.5
C26 C29 H29A 109.5
C26 C29 H29B 109.5
H29A C29 H29B 109.5
C26 C29 H29C 109.5
H29A C29 H29C 109.5
H29B C29 H29C 109.5
C31 C30 C19 116.87(12)
C31 C30 H30A 108.1
C19 C30 H30A 108.1
C31 C30 H30B 108.1
C19 C30 H30B 108.1
H30A C30 H30B 107.3
C36 C31 C32 117.58(15)
C36 C31 C30 119.92(14)
C32 C31 C30 122.42(14)
C33 C32 C31 121.20(16)
C33 C32 H32A 119.4
C31 C32 H32A 119.4
C34 C33 C32 120.26(16)
C34 C33 H33A 119.9
C32 C33 H33A 119.9
C35 C34 C33 119.27(16)
C35 C34 H34A 120.4
C33 C34 H34A 120.4
C34 C35 C36 120.39(17)
C34 C35 H35A 119.8
C36 C35 H35A 119.8
C35 C36 C31 121.29(16)
C35 C36 H36A 119.4
C31 C36 H36A 119.4
C42 C37 C38 119.8(2)
C42 C37 H37A 120.1
C38 C37 H37A 120.1
C37 C38 C39 120.0(2)
C37 C38 H38A 120.0
C39 C38 H38A 120.0
C40 C39 C38 120.1(2)
C40 C39 H39A 120.0
C38 C39 H39A 120.0
C41 C40 C39 119.9(2)
C41 C40 H40A 120.0
C39 C40 H40A 120.0
C40 C41 C42 119.8(2)
C40 C41 H41A 120.1
C42 C41 H41A 120.1
C37 C42 C41 120.3(2)
C37 C42 H42A 119.8
C41 C42 H42A 119.8

loop_
_geom_bond_atom_site_label_1
_geom_bond_atom_site_label_2
_geom_bond_distance
N1 C2 1.341(2)
N1 C1 1.4729(19)
N1 C4 1.501(2)
O1 C2 1.222(2)
C1 N2 1.470(2)
C1 C12 1.543(2)
C1 H1A 1.0000
N2 C3 1.348(2)
N2 C8 1.510(2)
O2 C3 1.220(2)
C2 C3 1.515(2)
O3 C21 1.2261(19)
N3 C21 1.344(2)
N3 C19 1.4746(19)
N3 C26 1.506(2)
O4 C20 1.2243(19)
N4 C20 1.3458(19)
N4 C19 1.4707(19)
N4 C22 1.503(2)
C4 C6 1.501(3)
C4 C7 1.518(3)
C4 C5 1.522(3)
C5 H5A 0.9800
C5 H5B 0.9800
C5 H5C 0.9800
C6 H6A 0.9800
C6 H6B 0.9800
C6 H6C 0.9800
C7 H7A 0.9800
C7 H7B 0.9800
C7 H7C 0.9800
C8 C11 1.522(2)
C8 C9 1.525(2)
C8 C10 1.527(2)
C9 H9A 0.9800
C9 H9B 0.9800
C9 H9C 0.9800
C10 H10A 0.9800
C10 H10B 0.9800
C10 H10C 0.9800
C11 H11A 0.9800
C11 H11B 0.9800
C11 H11C 0.9800
C12 C13 1.511(2)
C12 H12A 0.9900
C12 H12B 0.9900
C13 C18 1.388(2)
C13 C14 1.389(2)
C14 C15 1.381(2)
C14 H14A 0.9500
C15 C16 1.380(3)
C15 H15A 0.9500
C16 C17 1.377(3)
C16 H16A 0.9500
C17 C18 1.387(2)
C17 H17A 0.9500
C18 H18A 0.9500
C19 C30 1.545(2)
C19 H19A 1.0000
C20 C21 1.513(2)
C22 C24 1.522(2)
C22 C25 1.527(2)
C22 C23 1.531(2)
C23 H23A 0.9800
C23 H23B 0.9800
C23 H23C 0.9800
C24 H24A 0.9800
C24 H24B 0.9800
C24 H24C 0.9800
C25 H25A 0.9800
C25 H25B 0.9800
C25 H25C 0.9800
C26 C29 1.525(2)
C26 C28 1.525(2)
C26 C27 1.527(2)
C27 H27A 0.9800
C27 H27B 0.9800
C27 H27C 0.9800
C28 H28A 0.9800
C28 H28B 0.9800
C28 H28C 0.9800
C29 H29A 0.9800
C29 H29B 0.9800
C29 H29C 0.9800
C30 C31 1.507(2)
C30 H30A 0.9900
C30 H30B 0.9900
C31 C36 1.392(2)
C31 C32 1.393(2)
C32 C33 1.384(2)
C32 H32A 0.9500
C33 C34 1.383(3)
C33 H33A 0.9500
C34 C35 1.379(3)
C34 H34A 0.9500
C35 C36 1.382(2)
C35 H35A 0.9500
C36 H36A 0.9500
C37 C42 1.367(3)
C37 C38 1.372(3)
C37 H37A 0.9500
C38 C39 1.372(3)
C38 H38A 0.9500
C39 C40 1.371(3)
C39 H39A 0.9500
C40 C41 1.371(3)
C40 H40A 0.9500
C41 C42 1.373(3)
C41 H41A 0.9500
C42 H42A 0.9500
